data_7153303
loop_
_publ_author_name
'Samankumara, Lalith P.'
'Zeller, Matthias'
'Krause, Jeanette A.'
'Br\"uckner, Christian'

_publ_section_title
;
 Syntheses, structures, modification, and optical properties of
 meso-tetraaryl-2,3-dimethoxychlorin, and two isomeric
 meso-tetraaryl-2,3,12,13-tetrahydroxybacteriochlorins.
;
_journal_issue 8
_journal_name_full 'Organic &amp; biomolecular chemistry'
_journal_page_first 1951
_journal_page_last 1965
_journal_paper_doi 10.1039/b924539a
_journal_volume 8
_journal_year 2010
_chemical_formula_moiety 'C60 H66 N4 O16, 4(C H2 Cl2)'
_chemical_formula_sum 'C64 H74 Cl8 N4 O16'
_chemical_formula_weight 1438.87
_chemical_name_systematic
;
?
;
_space_group_IT_number 2
_symmetry_cell_setting triclinic
_symmetry_space_group_name_Hall '-P 1'
_symmetry_space_group_name_H-M 'P -1'
_atom_sites_solution_hydrogens geom
_atom_sites_solution_primary direct
_atom_sites_solution_secondary difmap
_audit_creation_method SHELXL-97
_cell_angle_alpha 108.550(3)
_cell_angle_beta 111.400(2)
_cell_angle_gamma 95.110(3)
_cell_formula_units_Z 1
_cell_length_a 10.8723(15)
_cell_length_b 12.237(3)
_cell_length_c 14.380(2)
_cell_measurement_reflns_used 5103
_cell_measurement_temperature 100(2)
_cell_measurement_theta_max 29.09
_cell_measurement_theta_min 2.41
_cell_volume 1642.5(5)
_computing_cell_refinement 'Apex2 v2008.2-4'
_computing_data_collection 'Apex2 v2008.2-4 (Bruker, 2008)'
_computing_data_reduction 'Apex2 v2008.2-4'
_computing_molecular_graphics 'SHELXTL 6.14'
_computing_publication_material 'SHELXTL 6.14'
_computing_structure_refinement 'SHELXTL 6.14'
_computing_structure_solution 'SHELXTL 6.14 (Bruker, 2000-2003; Sheldrick, 2008)'
_diffrn_ambient_temperature 100(2)
_diffrn_measured_fraction_theta_full 0.986
_diffrn_measured_fraction_theta_max 0.986
_diffrn_measurement_device_type 'Bruker AXS SMART APEX CCD diffractometer'
_diffrn_measurement_method '\w scans'
_diffrn_radiation_monochromator graphite
_diffrn_radiation_source 'fine-focus sealed tube'
_diffrn_radiation_type MoK\a
_diffrn_radiation_wavelength 0.71073
_diffrn_reflns_av_R_equivalents 0.0265
_diffrn_reflns_av_sigmaI/netI 0.0440
_diffrn_reflns_limit_h_max 14
_diffrn_reflns_limit_h_min -14
_diffrn_reflns_limit_k_max 16
_diffrn_reflns_limit_k_min -16
_diffrn_reflns_limit_l_max 19
_diffrn_reflns_limit_l_min -19
_diffrn_reflns_number 16694
_diffrn_reflns_theta_full 28.28
_diffrn_reflns_theta_max 28.28
_diffrn_reflns_theta_min 1.64
_diffrn_standards_number 0
_exptl_absorpt_coefficient_mu 0.414
_exptl_absorpt_correction_T_max 0.948
_exptl_absorpt_correction_T_min 0.852
_exptl_absorpt_correction_type multi-scan
_exptl_absorpt_process_details 'Apex2 v2008.2-4 (Bruker, 2008)'
_exptl_crystal_colour brown
_exptl_crystal_density_diffrn 1.455
_exptl_crystal_density_method 'not measured'
_exptl_crystal_description plate
_exptl_crystal_F_000 750
_exptl_crystal_size_max 0.45
_exptl_crystal_size_mid 0.25
_exptl_crystal_size_min 0.13
_refine_diff_density_max 0.963
_refine_diff_density_min -0.911
_refine_diff_density_rms 0.065
_refine_ls_extinction_method none
_refine_ls_goodness_of_fit_ref 1.031
_refine_ls_hydrogen_treatment constr
_refine_ls_matrix_type full
_refine_ls_number_parameters 423
_refine_ls_number_reflns 8035
_refine_ls_number_restraints 0
_refine_ls_restrained_S_all 1.031
_refine_ls_R_factor_all 0.0688
_refine_ls_R_factor_gt 0.0509
_refine_ls_shift/su_max 0.001
_refine_ls_shift/su_mean 0.000
_refine_ls_structure_factor_coef Fsqd
_refine_ls_weighting_details 'calc w=1/[\s^2^(Fo^2^)+(0.0442P)^2^+1.5568P] where P=(Fo^2^+2Fc^2^)/3'
_refine_ls_weighting_scheme calc
_refine_ls_wR_factor_gt 0.1108
_refine_ls_wR_factor_ref 0.1216
_reflns_number_gt 6289
_reflns_number_total 8035
_reflns_threshold_expression I>2\s(I)
_cod_data_source_file b924539a.txt
_cod_data_source_block 7d
_cod_depositor_comments
;
The following automatic conversions were performed:

'_symmetry_cell_setting' value 'Triclinic' changed to 'triclinic'
according to /home/saulius/struct/CIF-dictionaries/cif_core.dic
dictionary named 'cif_core.dic' version 2.4.2 from 2011-04-26.

Automatic conversion script
Id: cif_fix_values 1891 2012-01-12 08:04:46Z andrius 
;
_cod_original_sg_symbol_H-M P-1
_cod_database_code 7153303

loop_
_symmetry_equiv_pos_as_xyz
'x, y, z'
'-x, -y, -z'

loop_
_atom_site_label
_atom_site_type_symbol
_atom_site_fract_x
_atom_site_fract_y
_atom_site_fract_z
_atom_site_U_iso_or_equiv
_atom_site_adp_type
_atom_site_occupancy
_atom_site_symmetry_multiplicity
_atom_site_calc_flag
_atom_site_refinement_flags
C1 C 0.9857(2) 1.21494(17) 0.67893(16) 0.0148(4) Uani 1 1 d .
C2 C 0.9218(2) 1.25473(18) 0.75872(17) 0.0185(4) Uani 1 1 d .
H2 H 0.9893 1.2680 0.8329 0.022 Uiso 1 1 calc R
C3 C 0.8058(2) 1.14631(17) 0.71947(17) 0.0169(4) Uani 1 1 d .
H3 H 0.8011 1.1262 0.7805 0.020 Uiso 1 1 calc R
C4 C 0.8457(2) 1.05109(17) 0.64611(16) 0.0153(4) Uani 1 1 d .
C5 C 0.7842(2) 0.93186(17) 0.61018(16) 0.0146(4) Uani 1 1 d .
C6 C 0.7945(2) 0.83800(17) 0.52890(16) 0.0151(4) Uani 1 1 d .
C7 C 0.7236(2) 0.71776(18) 0.48552(17) 0.0177(4) Uani 1 1 d .
H7 H 0.6641 0.6854 0.5097 0.021 Uiso 1 1 calc R
C8 C 0.7555(2) 0.65603(18) 0.40267(17) 0.0179(4) Uani 1 1 d .
H8 H 0.7199 0.5742 0.3584 0.021 Uiso 1 1 calc R
C9 C 0.8510(2) 0.73576(17) 0.39459(16) 0.0154(4) Uani 1 1 d .
C10 C 0.9141(2) 0.70749(17) 0.32335(16) 0.0148(4) Uani 1 1 d .
C11 C 0.8969(3) 1.4379(2) 0.8630(2) 0.0436(8) Uani 1 1 d .
H11A H 0.8539 1.3958 0.8950 0.065 Uiso 1 1 calc R
H11B H 0.8566 1.5052 0.8570 0.065 Uiso 1 1 calc R
H11C H 0.9945 1.4667 0.9089 0.065 Uiso 1 1 calc R
C12 C 0.5984(2) 1.2058(2) 0.7079(2) 0.0265(5) Uani 1 1 d .
H12A H 0.5910 1.1606 0.7517 0.040 Uiso 1 1 calc R
H12B H 0.5075 1.2005 0.6557 0.040 Uiso 1 1 calc R
H12C H 0.6422 1.2890 0.7548 0.040 Uiso 1 1 calc R
C13 C 0.7049(2) 0.89905(17) 0.66779(16) 0.0156(4) Uani 1 1 d .
C14 C 0.5692(2) 0.90423(17) 0.64040(16) 0.0163(4) Uani 1 1 d .
H14 H 0.5215 0.9249 0.5809 0.020 Uiso 1 1 calc R
C15 C 0.5040(2) 0.87879(17) 0.70138(16) 0.0154(4) Uani 1 1 d .
C16 C 0.5739(2) 0.84620(17) 0.78740(16) 0.0159(4) Uani 1 1 d .
C17 C 0.7091(2) 0.83899(18) 0.81358(16) 0.0171(4) Uani 1 1 d .
C18 C 0.7747(2) 0.86602(18) 0.75369(17) 0.0170(4) Uani 1 1 d .
H18 H 0.8669 0.8620 0.7713 0.020 Uiso 1 1 calc R
C19 C 0.2942(2) 0.9117(2) 0.59607(19) 0.0252(5) Uani 1 1 d .
H19A H 0.3347 0.9919 0.6064 0.038 Uiso 1 1 calc R
H19B H 0.2014 0.9079 0.5911 0.038 Uiso 1 1 calc R
H19C H 0.2919 0.8547 0.5294 0.038 Uiso 1 1 calc R
C20 C 0.4458(3) 0.7019(2) 0.8100(2) 0.0296(5) Uani 1 1 d .
H20A H 0.3626 0.6832 0.7446 0.044 Uiso 1 1 calc R
H20B H 0.4229 0.6859 0.8651 0.044 Uiso 1 1 calc R
H20C H 0.5071 0.6528 0.7931 0.044 Uiso 1 1 calc R
C21 C 0.9048(2) 0.7976(3) 0.9281(2) 0.0319(6) Uani 1 1 d .
H21A H 0.9133 0.7396 0.8669 0.048 Uiso 1 1 calc R
H21B H 0.9343 0.7724 0.9895 0.048 Uiso 1 1 calc R
H21C H 0.9619 0.8752 0.9483 0.048 Uiso 1 1 calc R
C22 C 0.8651(2) 0.58273(17) 0.24085(17) 0.0161(4) Uani 1 1 d .
C23 C 0.9068(2) 0.48923(18) 0.26976(17) 0.0177(4) Uani 1 1 d .
H23 H 0.9602 0.5028 0.3431 0.021 Uiso 1 1 calc R
C24 C 0.8701(2) 0.37600(18) 0.19076(18) 0.0179(4) Uani 1 1 d .
C25 C 0.7914(2) 0.35471(18) 0.08277(17) 0.0184(4) Uani 1 1 d .
C26 C 0.7406(2) 0.44717(18) 0.05613(16) 0.0172(4) Uani 1 1 d .
C27 C 0.7790(2) 0.56098(18) 0.13490(17) 0.0166(4) Uani 1 1 d .
H27 H 0.7462 0.6237 0.1160 0.020 Uiso 1 1 calc R
C28 C 0.9681(3) 0.2938(2) 0.3232(2) 0.0311(5) Uani 1 1 d .
H28A H 1.0582 0.3478 0.3596 0.047 Uiso 1 1 calc R
H28B H 0.9766 0.2165 0.3280 0.047 Uiso 1 1 calc R
H28C H 0.9100 0.3267 0.3581 0.047 Uiso 1 1 calc R
C29 C 0.7087(3) 0.1418(2) 0.0006(2) 0.0298(5) Uani 1 1 d .
H29A H 0.7806 0.1103 0.0408 0.045 Uiso 1 1 calc R
H29B H 0.6587 0.0840 -0.0735 0.045 Uiso 1 1 calc R
H29C H 0.6463 0.1570 0.0356 0.045 Uiso 1 1 calc R
C30 C 0.6054(2) 0.5098(2) -0.08157(19) 0.0253(5) Uani 1 1 d .
H30A H 0.5550 0.5456 -0.0402 0.038 Uiso 1 1 calc R
H30B H 0.5451 0.4770 -0.1587 0.038 Uiso 1 1 calc R
H30C H 0.6822 0.5703 -0.0677 0.038 Uiso 1 1 calc R
C31 C 0.6517(3) 0.3930(2) 0.5641(2) 0.0358(6) Uani 1 1 d .
H31A H 0.6966 0.3514 0.6112 0.043 Uiso 1 1 calc R
H31B H 0.5604 0.3426 0.5124 0.043 Uiso 1 1 calc R
C32 C 0.6845(2) 0.9327(2) 0.11572(19) 0.0257(5) Uani 1 1 d .
H32A H 0.6529 0.9104 0.0369 0.031 Uiso 1 1 calc R
H32B H 0.6535 1.0048 0.1440 0.031 Uiso 1 1 calc R
Cl1 Cl 0.74691(7) 0.41350(6) 0.49280(5) 0.03644(16) Uani 1 1 d .
Cl2 Cl 0.63479(9) 0.52998(7) 0.64394(6) 0.0489(2) Uani 1 1 d .
Cl3 Cl 0.61207(8) 0.81616(6) 0.14116(7) 0.0462(2) Uani 1 1 d .
Cl4 Cl 0.86324(7) 0.96409(6) 0.17651(6) 0.04048(17) Uani 1 1 d .
N1 N 0.93963(17) 1.09723(14) 0.61845(13) 0.0145(3) Uani 1 1 d .
N2 N 0.87185(17) 0.84500(14) 0.47238(14) 0.0154(3) Uani 1 1 d .
H2A H 0.9268 0.9101 0.4844 0.018 Uiso 1 1 calc R
O1 O 0.87617(17) 1.35943(13) 0.75866(14) 0.0263(4) Uani 1 1 d .
O2 O 0.67773(15) 1.15826(13) 0.65170(12) 0.0201(3) Uani 1 1 d .
O3 O 0.37351(15) 0.88352(14) 0.68543(12) 0.0201(3) Uani 1 1 d .
O4 O 0.51111(15) 0.82414(13) 0.84972(12) 0.0202(3) Uani 1 1 d .
O5 O 0.76610(15) 0.80558(15) 0.89843(13) 0.0243(3) Uani 1 1 d .
O6 O 0.90923(17) 0.28005(13) 0.21267(13) 0.0232(3) Uani 1 1 d .
O7 O 0.76756(18) 0.24953(13) -0.00115(13) 0.0270(4) Uani 1 1 d .
O8 O 0.65460(16) 0.41726(13) -0.04965(12) 0.0216(3) Uani 1 1 d .

loop_
_atom_site_aniso_label
_atom_site_aniso_U_11
_atom_site_aniso_U_22
_atom_site_aniso_U_33
_atom_site_aniso_U_23
_atom_site_aniso_U_13
_atom_site_aniso_U_12
C1 0.0148(9) 0.0163(9) 0.0154(9) 0.0068(8) 0.0077(8) 0.0045(7)
C2 0.0217(10) 0.0159(9) 0.0189(10) 0.0047(8) 0.0119(9) 0.0020(8)
C3 0.0201(10) 0.0157(9) 0.0178(10) 0.0065(8) 0.0112(8) 0.0025(8)
C4 0.0165(9) 0.0172(9) 0.0146(9) 0.0063(8) 0.0086(8) 0.0040(8)
C5 0.0141(9) 0.0180(9) 0.0150(9) 0.0078(8) 0.0082(8) 0.0035(7)
C6 0.0146(9) 0.0175(9) 0.0182(10) 0.0087(8) 0.0102(8) 0.0045(8)
C7 0.0170(10) 0.0173(10) 0.0221(10) 0.0085(8) 0.0112(8) 0.0021(8)
C8 0.0191(10) 0.0130(9) 0.0215(10) 0.0049(8) 0.0102(8) 0.0015(8)
C9 0.0165(10) 0.0121(9) 0.0177(10) 0.0051(7) 0.0079(8) 0.0031(7)
C10 0.0173(10) 0.0127(9) 0.0154(9) 0.0057(7) 0.0077(8) 0.0032(7)
C11 0.0380(15) 0.0284(13) 0.0538(18) -0.0109(12) 0.0331(14) -0.0036(11)
C12 0.0238(12) 0.0269(12) 0.0328(13) 0.0080(10) 0.0186(10) 0.0074(9)
C13 0.0191(10) 0.0122(9) 0.0183(10) 0.0048(7) 0.0118(8) 0.0023(7)
C14 0.0184(10) 0.0153(9) 0.0173(10) 0.0064(8) 0.0096(8) 0.0034(8)
C15 0.0155(9) 0.0155(9) 0.0171(9) 0.0046(8) 0.0102(8) 0.0038(7)
C16 0.0191(10) 0.0161(9) 0.0156(9) 0.0052(8) 0.0115(8) 0.0026(8)
C17 0.0192(10) 0.0187(10) 0.0154(9) 0.0068(8) 0.0091(8) 0.0043(8)
C18 0.0150(10) 0.0196(10) 0.0200(10) 0.0087(8) 0.0102(8) 0.0041(8)
C19 0.0204(11) 0.0362(13) 0.0263(12) 0.0175(10) 0.0113(9) 0.0120(10)
C20 0.0357(14) 0.0268(12) 0.0359(13) 0.0151(10) 0.0236(12) 0.0027(10)
C21 0.0222(12) 0.0552(16) 0.0327(13) 0.0291(13) 0.0144(11) 0.0175(11)
C22 0.0157(9) 0.0148(9) 0.0213(10) 0.0058(8) 0.0125(8) 0.0025(7)
C23 0.0183(10) 0.0181(10) 0.0194(10) 0.0067(8) 0.0110(8) 0.0038(8)
C24 0.0192(10) 0.0148(9) 0.0271(11) 0.0099(8) 0.0155(9) 0.0058(8)
C25 0.0216(10) 0.0133(9) 0.0213(10) 0.0031(8) 0.0138(9) 0.0007(8)
C26 0.0163(10) 0.0196(10) 0.0176(10) 0.0063(8) 0.0100(8) 0.0020(8)
C27 0.0166(10) 0.0156(9) 0.0203(10) 0.0070(8) 0.0104(8) 0.0038(8)
C28 0.0401(15) 0.0252(12) 0.0281(12) 0.0126(10) 0.0108(11) 0.0139(11)
C29 0.0340(13) 0.0175(11) 0.0314(13) 0.0043(9) 0.0124(11) -0.0004(9)
C30 0.0298(12) 0.0257(11) 0.0231(11) 0.0110(9) 0.0119(10) 0.0082(10)
C31 0.0400(15) 0.0275(13) 0.0500(16) 0.0164(12) 0.0279(13) 0.0082(11)
C32 0.0277(12) 0.0261(11) 0.0264(12) 0.0114(10) 0.0129(10) 0.0081(9)
Cl1 0.0432(4) 0.0331(3) 0.0319(3) 0.0094(3) 0.0185(3) 0.0021(3)
Cl2 0.0718(5) 0.0406(4) 0.0475(4) 0.0170(3) 0.0356(4) 0.0256(4)
Cl3 0.0637(5) 0.0340(3) 0.0725(5) 0.0301(4) 0.0513(4) 0.0217(3)
Cl4 0.0276(3) 0.0331(3) 0.0451(4) 0.0118(3) 0.0010(3) 0.0070(3)
N1 0.0153(8) 0.0148(8) 0.0148(8) 0.0065(6) 0.0074(7) 0.0020(6)
N2 0.0177(8) 0.0126(8) 0.0188(8) 0.0056(7) 0.0113(7) 0.0022(6)
O1 0.0330(9) 0.0143(7) 0.0388(9) 0.0054(7) 0.0267(8) 0.0059(7)
O2 0.0198(8) 0.0197(7) 0.0239(8) 0.0073(6) 0.0127(6) 0.0065(6)
O3 0.0158(7) 0.0287(8) 0.0211(8) 0.0126(6) 0.0104(6) 0.0070(6)
O4 0.0211(8) 0.0248(8) 0.0212(8) 0.0104(6) 0.0147(6) 0.0037(6)
O5 0.0179(8) 0.0412(9) 0.0246(8) 0.0215(7) 0.0116(7) 0.0112(7)
O6 0.0314(9) 0.0171(7) 0.0250(8) 0.0093(6) 0.0137(7) 0.0102(6)
O7 0.0420(10) 0.0148(7) 0.0258(8) 0.0030(6) 0.0205(8) 0.0045(7)
O8 0.0249(8) 0.0196(7) 0.0180(7) 0.0059(6) 0.0081(6) 0.0028(6)

loop_
_atom_type_symbol
_atom_type_description
_atom_type_scat_dispersion_real
_atom_type_scat_dispersion_imag
_atom_type_scat_source
C C 0.0033 0.0016 'International Tables Vol C Tables 4.2.6.8 and 6.1.1.4'
H H 0.0000 0.0000 'International Tables Vol C Tables 4.2.6.8 and 6.1.1.4'
N N 0.0061 0.0033 'International Tables Vol C Tables 4.2.6.8 and 6.1.1.4'
O O 0.0106 0.0060 'International Tables Vol C Tables 4.2.6.8 and 6.1.1.4'
Cl Cl 0.1484 0.1585 'International Tables Vol C Tables 4.2.6.8 and 6.1.1.4'

loop_
_geom_angle_atom_site_label_1
_geom_angle_atom_site_label_2
_geom_angle_atom_site_label_3
_geom_angle
_geom_angle_site_symmetry_1
_geom_angle_site_symmetry_3
N1 C1 C10 126.06(18) . 2_776
N1 C1 C2 111.86(16) . .
C10 C1 C2 121.95(17) 2_776 .
O1 C2 C1 112.02(16) . .
O1 C2 C3 113.24(17) . .
C1 C2 C3 102.58(16) . .
O1 C2 H2 109.6 . .
C1 C2 H2 109.6 . .
C3 C2 H2 109.6 . .
O2 C3 C4 105.79(16) . .
O2 C3 C2 112.50(16) . .
C4 C3 C2 101.43(16) . .
O2 C3 H3 112.2 . .
C4 C3 H3 112.2 . .
C2 C3 H3 112.2 . .
N1 C4 C5 126.64(18) . .
N1 C4 C3 112.39(17) . .
C5 C4 C3 120.90(18) . .
C4 C5 C6 126.31(18) . .
C4 C5 C13 117.21(17) . .
C6 C5 C13 116.39(17) . .
N2 C6 C5 126.80(18) . .
N2 C6 C7 106.38(17) . .
C5 C6 C7 126.79(18) . .
C8 C7 C6 108.48(18) . .
C8 C7 H7 125.8 . .
C6 C7 H7 125.8 . .
C7 C8 C9 108.16(18) . .
C7 C8 H8 125.9 . .
C9 C8 H8 125.9 . .
N2 C9 C10 126.98(18) . .
N2 C9 C8 106.44(17) . .
C10 C9 C8 126.55(18) . .
C1 C10 C9 125.91(18) 2_776 .
C1 C10 C22 118.12(17) 2_776 .
C9 C10 C22 115.94(17) . .
O1 C11 H11A 109.5 . .
O1 C11 H11B 109.5 . .
H11A C11 H11B 109.5 . .
O1 C11 H11C 109.5 . .
H11A C11 H11C 109.5 . .
H11B C11 H11C 109.5 . .
O2 C12 H12A 109.5 . .
O2 C12 H12B 109.5 . .
H12A C12 H12B 109.5 . .
O2 C12 H12C 109.5 . .
H12A C12 H12C 109.5 . .
H12B C12 H12C 109.5 . .
C14 C13 C18 120.54(18) . .
C14 C13 C5 122.51(18) . .
C18 C13 C5 116.93(18) . .
C13 C14 C15 119.39(19) . .
C13 C14 H14 120.3 . .
C15 C14 H14 120.3 . .
O3 C15 C16 114.45(17) . .
O3 C15 C14 125.52(18) . .
C16 C15 C14 120.03(18) . .
O4 C16 C15 120.22(18) . .
O4 C16 C17 119.21(18) . .
C15 C16 C17 120.53(18) . .
O5 C17 C18 125.42(19) . .
O5 C17 C16 115.17(18) . .
C18 C17 C16 119.41(19) . .
C17 C18 C13 120.08(19) . .
C17 C18 H18 120.0 . .
C13 C18 H18 120.0 . .
O3 C19 H19A 109.5 . .
O3 C19 H19B 109.5 . .
H19A C19 H19B 109.5 . .
O3 C19 H19C 109.5 . .
H19A C19 H19C 109.5 . .
H19B C19 H19C 109.5 . .
O4 C20 H20A 109.5 . .
O4 C20 H20B 109.5 . .
H20A C20 H20B 109.5 . .
O4 C20 H20C 109.5 . .
H20A C20 H20C 109.5 . .
H20B C20 H20C 109.5 . .
O5 C21 H21A 109.5 . .
O5 C21 H21B 109.5 . .
H21A C21 H21B 109.5 . .
O5 C21 H21C 109.5 . .
H21A C21 H21C 109.5 . .
H21B C21 H21C 109.5 . .
C27 C22 C23 119.85(18) . .
C27 C22 C10 119.60(18) . .
C23 C22 C10 120.54(18) . .
C24 C23 C22 119.8(2) . .
C24 C23 H23 120.1 . .
C22 C23 H23 120.1 . .
O6 C24 C23 123.19(19) . .
O6 C24 C25 116.06(18) . .
C23 C24 C25 120.74(19) . .
O7 C25 C24 123.70(19) . .
O7 C25 C26 117.40(19) . .
C24 C25 C26 118.76(18) . .
O8 C26 C27 124.12(19) . .
O8 C26 C25 115.57(18) . .
C27 C26 C25 120.31(19) . .
C22 C27 C26 120.14(19) . .
C22 C27 H27 119.9 . .
C26 C27 H27 119.9 . .
O6 C28 H28A 109.5 . .
O6 C28 H28B 109.5 . .
H28A C28 H28B 109.5 . .
O6 C28 H28C 109.5 . .
H28A C28 H28C 109.5 . .
H28B C28 H28C 109.5 . .
O7 C29 H29A 109.5 . .
O7 C29 H29B 109.5 . .
H29A C29 H29B 109.5 . .
O7 C29 H29C 109.5 . .
H29A C29 H29C 109.5 . .
H29B C29 H29C 109.5 . .
O8 C30 H30A 109.5 . .
O8 C30 H30B 109.5 . .
H30A C30 H30B 109.5 . .
O8 C30 H30C 109.5 . .
H30A C30 H30C 109.5 . .
H30B C30 H30C 109.5 . .
Cl1 C31 Cl2 111.62(14) . .
Cl1 C31 H31A 109.3 . .
Cl2 C31 H31A 109.3 . .
Cl1 C31 H31B 109.3 . .
Cl2 C31 H31B 109.3 . .
H31A C31 H31B 108.0 . .
Cl4 C32 Cl3 111.46(13) . .
Cl4 C32 H32A 109.3 . .
Cl3 C32 H32A 109.3 . .
Cl4 C32 H32B 109.3 . .
Cl3 C32 H32B 109.3 . .
H32A C32 H32B 108.0 . .
C1 N1 C4 108.85(16) . .
C9 N2 C6 110.50(16) . .
C9 N2 H2A 124.7 . .
C6 N2 H2A 124.7 . .
C2 O1 C11 113.3(2) . .
C12 O2 C3 113.96(17) . .
C15 O3 C19 117.49(16) . .
C16 O4 C20 111.90(16) . .
C17 O5 C21 116.90(17) . .
C24 O6 C28 117.11(17) . .
C25 O7 C29 119.03(17) . .
C26 O8 C30 117.52(16) . .

loop_
_geom_bond_atom_site_label_1
_geom_bond_atom_site_label_2
_geom_bond_distance
_geom_bond_site_symmetry_2
C1 N1 1.356(3) .
C1 C10 1.397(3) 2_776
C1 C2 1.524(3) .
C2 O1 1.415(3) .
C2 C3 1.542(3) .
C2 H2 1.0000 .
C3 O2 1.431(3) .
C3 C4 1.517(3) .
C3 H3 1.0000 .
C4 N1 1.362(3) .
C4 C5 1.392(3) .
C5 C6 1.401(3) .
C5 C13 1.503(3) .
C6 N2 1.380(2) .
C6 C7 1.418(3) .
C7 C8 1.373(3) .
C7 H7 0.9500 .
C8 C9 1.422(3) .
C8 H8 0.9500 .
C9 N2 1.378(2) .
C9 C10 1.404(3) .
C10 C1 1.397(3) 2_776
C10 C22 1.504(3) .
C11 O1 1.422(3) .
C11 H11A 0.9800 .
C11 H11B 0.9800 .
C11 H11C 0.9800 .
C12 O2 1.426(3) .
C12 H12A 0.9800 .
C12 H12B 0.9800 .
C12 H12C 0.9800 .
C13 C14 1.394(3) .
C13 C18 1.398(3) .
C14 C15 1.398(3) .
C14 H14 0.9500 .
C15 O3 1.362(2) .
C15 C16 1.396(3) .
C16 O4 1.382(2) .
C16 C17 1.397(3) .
C17 O5 1.360(2) .
C17 C18 1.395(3) .
C18 H18 0.9500 .
C19 O3 1.429(3) .
C19 H19A 0.9800 .
C19 H19B 0.9800 .
C19 H19C 0.9800 .
C20 O4 1.428(3) .
C20 H20A 0.9800 .
C20 H20B 0.9800 .
C20 H20C 0.9800 .
C21 O5 1.432(3) .
C21 H21A 0.9800 .
C21 H21B 0.9800 .
C21 H21C 0.9800 .
C22 C27 1.387(3) .
C22 C23 1.395(3) .
C23 C24 1.392(3) .
C23 H23 0.9500 .
C24 O6 1.373(2) .
C24 C25 1.395(3) .
C25 O7 1.380(2) .
C25 C26 1.402(3) .
C26 O8 1.367(2) .
C26 C27 1.394(3) .
C27 H27 0.9500 .
C28 O6 1.426(3) .
C28 H28A 0.9800 .
C28 H28B 0.9800 .
C28 H28C 0.9800 .
C29 O7 1.425(3) .
C29 H29A 0.9800 .
C29 H29B 0.9800 .
C29 H29C 0.9800 .
C30 O8 1.428(3) .
C30 H30A 0.9800 .
C30 H30B 0.9800 .
C30 H30C 0.9800 .
C31 Cl1 1.754(3) .
C31 Cl2 1.774(3) .
C31 H31A 0.9900 .
C31 H31B 0.9900 .
C32 Cl4 1.761(2) .
C32 Cl3 1.770(2) .
C32 H32A 0.9900 .
C32 H32B 0.9900 .
N2 H2A 0.8800 .

loop_
_geom_torsion_atom_site_label_1
_geom_torsion_atom_site_label_2
_geom_torsion_atom_site_label_3
_geom_torsion_atom_site_label_4
_geom_torsion
_geom_torsion_site_symmetry_1
_geom_torsion_site_symmetry_4
N1 C1 C2 O1 -133.61(18) . .
C10 C1 C2 O1 50.3(3) 2_776 .
N1 C1 C2 C3 -11.9(2) . .
C10 C1 C2 C3 172.06(18) 2_776 .
O1 C2 C3 O2 23.9(2) . .
C1 C2 C3 O2 -97.03(19) . .
O1 C2 C3 C4 136.49(17) . .
C1 C2 C3 C4 15.6(2) . .
O2 C3 C4 N1 101.24(19) . .
C2 C3 C4 N1 -16.3(2) . .
O2 C3 C4 C5 -75.9(2) . .
C2 C3 C4 C5 166.48(18) . .
N1 C4 C5 C6 -8.3(3) . .
C3 C4 C5 C6 168.44(19) . .
N1 C4 C5 C13 168.10(19) . .
C3 C4 C5 C13 -15.1(3) . .
C4 C5 C6 N2 3.0(3) . .
C13 C5 C6 N2 -173.49(19) . .
C4 C5 C6 C7 -174.4(2) . .
C13 C5 C6 C7 9.1(3) . .
N2 C6 C7 C8 -1.9(2) . .
C5 C6 C7 C8 175.9(2) . .
C6 C7 C8 C9 1.9(2) . .
C7 C8 C9 N2 -1.2(2) . .
C7 C8 C9 C10 177.1(2) . .
N2 C9 C10 C1 2.5(3) . 2_776
C8 C9 C10 C1 -175.5(2) . 2_776
N2 C9 C10 C22 -175.81(19) . .
C8 C9 C10 C22 6.2(3) . .
C4 C5 C13 C14 85.5(2) . .
C6 C5 C13 C14 -97.7(2) . .
C4 C5 C13 C18 -92.5(2) . .
C6 C5 C13 C18 84.3(2) . .
C18 C13 C14 C15 1.5(3) . .
C5 C13 C14 C15 -176.44(18) . .
C13 C14 C15 O3 178.16(19) . .
C13 C14 C15 C16 -1.3(3) . .
O3 C15 C16 O4 -1.3(3) . .
C14 C15 C16 O4 178.22(17) . .
O3 C15 C16 C17 -179.34(18) . .
C14 C15 C16 C17 0.2(3) . .
O4 C16 C17 O5 2.4(3) . .
C15 C16 C17 O5 -179.56(18) . .
O4 C16 C17 C18 -177.33(18) . .
C15 C16 C17 C18 0.7(3) . .
O5 C17 C18 C13 179.81(19) . .
C16 C17 C18 C13 -0.5(3) . .
C14 C13 C18 C17 -0.6(3) . .
C5 C13 C18 C17 177.45(18) . .
C1 C10 C22 C27 -75.0(2) 2_776 .
C9 C10 C22 C27 103.5(2) . .
C1 C10 C22 C23 104.2(2) 2_776 .
C9 C10 C22 C23 -77.4(2) . .
C27 C22 C23 C24 4.7(3) . .
C10 C22 C23 C24 -174.47(18) . .
C22 C23 C24 O6 178.85(19) . .
C22 C23 C24 C25 -0.2(3) . .
O6 C24 C25 O7 -8.7(3) . .
C23 C24 C25 O7 170.43(19) . .
O6 C24 C25 C26 175.73(18) . .
C23 C24 C25 C26 -5.2(3) . .
O7 C25 C26 O8 9.7(3) . .
C24 C25 C26 O8 -174.41(18) . .
O7 C25 C26 C27 -169.77(18) . .
C24 C25 C26 C27 6.1(3) . .
C23 C22 C27 C26 -3.7(3) . .
C10 C22 C27 C26 175.42(18) . .
O8 C26 C27 C22 178.86(18) . .
C25 C26 C27 C22 -1.7(3) . .
C10 C1 N1 C4 177.80(19) 2_776 .
C2 C1 N1 C4 1.9(2) . .
C5 C4 N1 C1 -173.4(2) . .
C3 C4 N1 C1 9.6(2) . .
C10 C9 N2 C6 -178.29(19) . .
C8 C9 N2 C6 0.0(2) . .
C5 C6 N2 C9 -176.69(19) . .
C7 C6 N2 C9 1.1(2) . .
C1 C2 O1 C11 -142.52(19) . .
C3 C2 O1 C11 102.1(2) . .
C4 C3 O2 C12 156.37(17) . .
C2 C3 O2 C12 -93.8(2) . .
C16 C15 O3 C19 -177.58(18) . .
C14 C15 O3 C19 2.9(3) . .
C15 C16 O4 C20 91.7(2) . .
C17 C16 O4 C20 -90.2(2) . .
C18 C17 O5 C21 -0.1(3) . .
C16 C17 O5 C21 -179.8(2) . .
C23 C24 O6 C28 12.0(3) . .
C25 C24 O6 C28 -169.0(2) . .
C24 C25 O7 C29 56.3(3) . .
C26 C25 O7 C29 -128.1(2) . .
C27 C26 O8 C30 2.4(3) . .
C25 C26 O8 C30 -177.10(18) . .
